data_2232325
loop_
_publ_author_name
'Nasir, Shah Bakhtiar'
'Fairuz, Zainal Abidin'
'Abdullah, Zanariah'
'Ng, Seik Weng'
'Tiekink, Edward R. T.'

_publ_section_title
;
 2-(4-Methylphenoxy)-5-nitropyridine
;
_journal_coeditor_code HG5116
_journal_issue 11
_journal_name_full 'Acta Crystallographica Section E'
_journal_page_first o3077
_journal_paper_doi 10.1107/S1600536811044047
_journal_volume 67
_journal_year 2011
_chemical_formula_iupac 'C12 H10 N2 O3'
_chemical_formula_moiety 'C12 H10 N2 O3'
_chemical_formula_sum 'C12 H10 N2 O3'
_chemical_formula_weight 230.22
_chemical_name_common 5-nitro-2-(p-tolyloxy)pyridine
_chemical_name_systematic
;
2-(4-Methylphenoxy)-5-nitropyridine
;
_space_group_IT_number 61
_symmetry_cell_setting orthorhombic
_symmetry_space_group_name_Hall '-P 2ac 2ab'
_symmetry_space_group_name_H-M 'P b c a'
_atom_sites_solution_hydrogens geom
_atom_sites_solution_primary direct
_atom_sites_solution_secondary difmap
_cell_angle_alpha 90.00
_cell_angle_beta 90.00
_cell_angle_gamma 90.00
_cell_formula_units_Z 8
_cell_length_a 7.2818(18)
_cell_length_b 11.977(2)
_cell_length_c 25.362(5)
_cell_measurement_reflns_used 1038
_cell_measurement_temperature 293(2)
_cell_measurement_theta_max 19.650
_cell_measurement_theta_min 3.212
_cell_volume 2211.9(8)
_computing_cell_refinement 'SAINT (Bruker, 2009)'
_computing_data_collection 'APEX2 (Bruker, 2009)'
_computing_data_reduction 'SAINT (Bruker, 2009)'
_computing_molecular_graphics
;
ORTEP-3 (Farrugia, 1997) and DIAMOND (Brandenburg, 2006)
;
_computing_publication_material 'publCIF (Westrip, 2010)'
_computing_structure_refinement 'SHELXL97 (Sheldrick, 2008)'
_computing_structure_solution 'SHELXS97 (Sheldrick, 2008)'
_diffrn_ambient_temperature 293(2)
_diffrn_measured_fraction_theta_full 1.000
_diffrn_measured_fraction_theta_max 1.000
_diffrn_measurement_device_type 'Bruker SMART APEX'
_diffrn_measurement_method '\w scans'
_diffrn_radiation_monochromator graphite
_diffrn_radiation_source 'fine-focus sealed tube'
_diffrn_radiation_type MoK\a
_diffrn_radiation_wavelength 0.71073
_diffrn_reflns_av_R_equivalents 0.0741
_diffrn_reflns_av_sigmaI/netI 0.0389
_diffrn_reflns_limit_h_max 8
_diffrn_reflns_limit_h_min -8
_diffrn_reflns_limit_k_max 14
_diffrn_reflns_limit_k_min -14
_diffrn_reflns_limit_l_max 30
_diffrn_reflns_limit_l_min -30
_diffrn_reflns_number 15887
_diffrn_reflns_theta_full 24.98
_diffrn_reflns_theta_max 24.98
_diffrn_reflns_theta_min 1.61
_diffrn_standards_decay_% 0
_diffrn_standards_interval_count 0
_diffrn_standards_interval_time 0
_diffrn_standards_number 0
_exptl_absorpt_coefficient_mu 0.102
_exptl_absorpt_correction_T_max 0.7457
_exptl_absorpt_correction_T_min 0.6699
_exptl_absorpt_correction_type multi-scan
_exptl_absorpt_process_details '(SADABS; Sheldrick, 1996)'
_exptl_crystal_colour Colourless
_exptl_crystal_density_diffrn 1.383
_exptl_crystal_density_method 'not measured'
_exptl_crystal_description Block
_exptl_crystal_F_000 960
_exptl_crystal_size_max 0.20
_exptl_crystal_size_mid 0.18
_exptl_crystal_size_min 0.07
_refine_diff_density_max 0.152
_refine_diff_density_min -0.130
_refine_ls_extinction_coef 0.0060(13)
_refine_ls_extinction_expression Fc^*^=kFc[1+0.001xFc^2^\l^3^/sin(2\q)]^-1/4^
_refine_ls_extinction_method 'SHELXL97 (Sheldrick, 2008)'
_refine_ls_goodness_of_fit_ref 1.017
_refine_ls_hydrogen_treatment constr
_refine_ls_matrix_type full
_refine_ls_number_parameters 156
_refine_ls_number_reflns 1951
_refine_ls_number_restraints 0
_refine_ls_restrained_S_all 1.017
_refine_ls_R_factor_all 0.0972
_refine_ls_R_factor_gt 0.0474
_refine_ls_shift/su_max 0.001
_refine_ls_shift/su_mean 0.001
_refine_ls_structure_factor_coef Fsqd
_refine_ls_weighting_details 'calc w=1/[\s^2^(Fo^2^)+(0.0643P)^2^+0.2807P] where P=(Fo^2^+2Fc^2^)/3'
_refine_ls_weighting_scheme calc
_refine_ls_wR_factor_gt 0.1172
_refine_ls_wR_factor_ref 0.1466
_reflns_number_gt 1089
_reflns_number_total 1951
_reflns_threshold_expression I>2\s(I)
_cod_data_source_file hg5116.cif
_cod_data_source_block I
_cod_database_code 2232325
_cod_database_fobs_code 2232325

loop_
_symmetry_equiv_pos_as_xyz
'x, y, z'
'-x+1/2, -y, z+1/2'
'-x, y+1/2, -z+1/2'
'x+1/2, -y+1/2, -z'
'-x, -y, -z'
'x-1/2, y, -z-1/2'
'x, -y-1/2, z-1/2'
'-x-1/2, y-1/2, z'

loop_
_atom_site_type_symbol
_atom_site_label
_atom_site_fract_x
_atom_site_fract_y
_atom_site_fract_z
_atom_site_U_iso_or_equiv
_atom_site_adp_type
_atom_site_calc_flag
_atom_site_refinement_flags
_atom_site_occupancy
_atom_site_symmetry_multiplicity
O O1 0.5542(3) 0.41426(14) 0.32750(7) 0.0725(6) Uani d . 1 1
O O2 0.8217(3) 0.59307(19) 0.54024(9) 0.1039(8) Uani d . 1 1
O O3 0.7135(4) 0.74378(19) 0.50863(8) 0.1135(9) Uani d . 1 1
N N1 0.6779(3) 0.41528(17) 0.41124(9) 0.0699(7) Uani d . 1 1
N N2 0.7486(4) 0.6456(2) 0.50490(10) 0.0758(7) Uani d . 1 1
C C1 0.6005(4) 0.4707(2) 0.37191(11) 0.0595(7) Uani d . 1 1
C C2 0.5682(3) 0.5841(2) 0.37215(10) 0.0613(7) Uani d . 1 1
H H2 0.5145 0.6191 0.3433 0.074 Uiso calc R 1 1
C C3 0.6168(4) 0.6439(2) 0.41563(10) 0.0648(7) Uani d . 1 1
H H3 0.5978 0.7206 0.4173 0.078 Uiso calc R 1 1
C C4 0.6950(4) 0.5868(2) 0.45701(10) 0.0576(7) Uani d . 1 1
C C5 0.7247(4) 0.4751(2) 0.45359(11) 0.0675(8) Uani d . 1 1
H H5 0.7798 0.4389 0.4819 0.081 Uiso calc R 1 1
C C6 0.5381(4) 0.2976(2) 0.32825(10) 0.0588(7) Uani d . 1 1
C C7 0.6205(4) 0.2394(2) 0.28825(9) 0.0625(7) Uani d . 1 1
H H7 0.6943 0.2759 0.2638 0.075 Uiso calc R 1 1
C C8 0.5920(4) 0.1252(2) 0.28494(10) 0.0639(7) Uani d . 1 1
H H8 0.6459 0.0857 0.2574 0.077 Uiso calc R 1 1
C C9 0.4864(4) 0.0685(2) 0.32118(10) 0.0601(7) Uani d . 1 1
C C10 0.4088(4) 0.1301(2) 0.36136(11) 0.0675(8) Uani d . 1 1
H H10 0.3393 0.0936 0.3868 0.081 Uiso calc R 1 1
C C11 0.4313(4) 0.2442(2) 0.36485(10) 0.0685(8) Uani d . 1 1
H H11 0.3747 0.2844 0.3917 0.082 Uiso calc R 1 1
C C12 0.4559(4) -0.0556(2) 0.31771(12) 0.0854(9) Uani d . 1 1
H H12A 0.4765 -0.0888 0.3517 0.128 Uiso calc R 1 1
H H12B 0.5397 -0.0871 0.2926 0.128 Uiso calc R 1 1
H H12C 0.3320 -0.0700 0.3067 0.128 Uiso calc R 1 1

loop_
_atom_site_aniso_label
_atom_site_aniso_U_11
_atom_site_aniso_U_22
_atom_site_aniso_U_33
_atom_site_aniso_U_12
_atom_site_aniso_U_13
_atom_site_aniso_U_23
O1 0.0976(16) 0.0589(12) 0.0612(11) 0.0000(10) -0.0111(11) 0.0016(9)
O2 0.142(2) 0.0885(16) 0.0806(14) 0.0159(14) -0.0259(15) -0.0119(13)
O3 0.210(3) 0.0523(12) 0.0784(14) -0.0020(15) 0.0069(16) -0.0057(11)
N1 0.0881(17) 0.0516(13) 0.0699(14) 0.0073(11) -0.0110(14) -0.0033(12)
N2 0.104(2) 0.0597(16) 0.0639(15) -0.0023(14) 0.0124(14) -0.0004(13)
C1 0.0622(17) 0.0557(16) 0.0607(16) 0.0015(13) 0.0020(14) 0.0036(14)
C2 0.0640(18) 0.0586(17) 0.0615(16) 0.0076(13) 0.0040(14) 0.0104(14)
C3 0.0754(19) 0.0496(15) 0.0695(17) 0.0059(14) 0.0120(16) 0.0042(14)
C4 0.0645(17) 0.0508(16) 0.0574(15) -0.0002(13) 0.0085(14) -0.0002(13)
C5 0.081(2) 0.0566(17) 0.0650(17) 0.0056(15) -0.0076(15) 0.0019(14)
C6 0.0642(18) 0.0568(17) 0.0555(16) 0.0006(13) -0.0087(14) -0.0002(13)
C7 0.0632(17) 0.0729(18) 0.0513(15) -0.0010(14) -0.0007(13) 0.0029(14)
C8 0.0646(17) 0.0730(19) 0.0541(15) 0.0055(15) -0.0050(14) -0.0100(14)
C9 0.0536(16) 0.0654(18) 0.0614(16) -0.0024(14) -0.0105(14) -0.0089(14)
C10 0.0596(17) 0.075(2) 0.0683(18) -0.0082(14) 0.0032(15) 0.0007(15)
C11 0.0697(19) 0.0705(19) 0.0651(17) 0.0041(15) 0.0042(15) -0.0086(15)
C12 0.088(2) 0.071(2) 0.098(2) -0.0109(16) -0.0140(19) -0.0137(17)

loop_
_atom_type_symbol
_atom_type_description
_atom_type_scat_dispersion_real
_atom_type_scat_dispersion_imag
_atom_type_scat_source
C C 0.0033 0.0016 'International Tables Vol C Tables 4.2.6.8 and 6.1.1.4'
H H 0.0000 0.0000 'International Tables Vol C Tables 4.2.6.8 and 6.1.1.4'
N N 0.0061 0.0033 'International Tables Vol C Tables 4.2.6.8 and 6.1.1.4'
O O 0.0106 0.0060 'International Tables Vol C Tables 4.2.6.8 and 6.1.1.4'

loop_
_geom_angle_atom_site_label_1
_geom_angle_atom_site_label_2
_geom_angle_atom_site_label_3
_geom_angle
C1 O1 C6 120.4(2)
C1 N1 C5 116.4(2)
O3 N2 O2 122.5(3)
O3 N2 C4 118.6(3)
O2 N2 C4 118.8(2)
N1 C1 O1 118.8(2)
N1 C1 C2 124.3(3)
O1 C1 C2 116.9(2)
C3 C2 C1 118.5(2)
C3 C2 H2 120.7
C1 C2 H2 120.7
C2 C3 C4 117.7(2)
C2 C3 H3 121.2
C4 C3 H3 121.2
C5 C4 C3 120.4(3)
C5 C4 N2 119.1(3)
C3 C4 N2 120.5(2)
N1 C5 C4 122.7(3)
N1 C5 H5 118.7
C4 C5 H5 118.7
C11 C6 C7 120.9(2)
C11 C6 O1 121.5(2)
C7 C6 O1 117.4(2)
C6 C7 C8 118.8(3)
C6 C7 H7 120.6
C8 C7 H7 120.6
C9 C8 C7 122.0(2)
C9 C8 H8 119.0
C7 C8 H8 119.0
C8 C9 C10 117.3(2)
C8 C9 C12 122.0(2)
C10 C9 C12 120.7(3)
C9 C10 C11 121.9(3)
C9 C10 H10 119.0
C11 C10 H10 119.0
C6 C11 C10 119.1(3)
C6 C11 H11 120.4
C10 C11 H11 120.4
C9 C12 H12A 109.5
C9 C12 H12B 109.5
H12A C12 H12B 109.5
C9 C12 H12C 109.5
H12A C12 H12C 109.5
H12B C12 H12C 109.5

loop_
_geom_bond_atom_site_label_1
_geom_bond_atom_site_label_2
_geom_bond_distance
O1 C1 1.356(3)
O1 C6 1.403(3)
O2 N2 1.217(3)
O3 N2 1.208(3)
N1 C1 1.324(3)
N1 C5 1.336(3)
N2 C4 1.457(3)
C1 C2 1.379(3)
C2 C3 1.361(3)
C2 H2 0.9300
C3 C4 1.376(3)
C3 H3 0.9300
C4 C5 1.358(3)
C5 H5 0.9300
C6 C11 1.369(3)
C6 C7 1.369(3)
C7 C8 1.386(4)
C7 H7 0.9300
C8 C9 1.377(3)
C8 H8 0.9300
C9 C10 1.379(3)
C9 C12 1.505(3)
C10 C11 1.380(3)
C10 H10 0.9300
C11 H11 0.9300
C12 H12A 0.9600
C12 H12B 0.9600
C12 H12C 0.9600

loop_
_geom_hbond_atom_site_label_D
_geom_hbond_atom_site_label_H
_geom_hbond_atom_site_label_A
_geom_hbond_site_symmetry_A
_geom_hbond_distance_DH
_geom_hbond_distance_HA
_geom_hbond_distance_DA
_geom_hbond_angle_DHA
C5 H5 O(3) 8_755 0.93 2.43 3.135(3) 132

loop_
_geom_torsion_atom_site_label_1
_geom_torsion_atom_site_label_2
_geom_torsion_atom_site_label_3
_geom_torsion_atom_site_label_4
_geom_torsion
C5 N1 C1 O1 178.5(2)
C5 N1 C1 C2 0.7(4)
C6 O1 C1 N1 18.3(4)
C6 O1 C1 C2 -163.8(2)
N1 C1 C2 C3 -0.7(4)
O1 C1 C2 C3 -178.6(2)
C1 C2 C3 C4 -0.2(4)
C2 C3 C4 C5 1.1(4)
C2 C3 C4 N2 -179.4(2)
O3 N2 C4 C5 -176.4(3)
O2 N2 C4 C5 1.3(4)
O3 N2 C4 C3 4.1(4)
O2 N2 C4 C3 -178.1(3)
C1 N1 C5 C4 0.2(4)
C3 C4 C5 N1 -1.2(4)
N2 C4 C5 N1 179.4(2)
C1 O1 C6 C11 52.0(3)
C1 O1 C6 C7 -133.5(2)
C11 C6 C7 C8 0.9(4)
O1 C6 C7 C8 -173.7(2)
C6 C7 C8 C9 -1.2(4)
C7 C8 C9 C10 0.0(4)
C7 C8 C9 C12 -179.8(2)
C8 C9 C10 C11 1.6(4)
C12 C9 C10 C11 -178.6(3)
C7 C6 C11 C10 0.7(4)
O1 C6 C11 C10 175.0(2)
C9 C10 C11 C6 -1.9(4)

loop_
_cod_related_entry_id
_cod_related_entry_database
_cod_related_entry_code
1 ChemSpider 2206665
